data_2300028
_journal_name_full 'Journal of Applied Crystallography'
_journal_page_first 791
_journal_page_last 797
_journal_paper_doi 10.1107/S0021889804017832
_journal_volume 37
_journal_year 2004
_chemical_formula_sum 'C6 H6 N12 O12'
_chemical_formula_weight 438.23
_space_group_IT_number 14
_symmetry_cell_setting monoclinic
_symmetry_space_group_name_Hall '-P 2yn'
_symmetry_space_group_name_H-M 'P 1 21/n 1'
_cell_angle_alpha 90.00
_cell_angle_beta 106.622(2)
_cell_angle_gamma 90.00
_cell_formula_units_Z 4
_cell_length_a 8.8004(10)
_cell_length_b 12.4992(14)
_cell_length_c 13.2985(15)
_cell_measurement_temperature 150.0(10)
_cell_volume 1401.7(3)
_diffrn_ambient_temperature 150.0(10)
_exptl_crystal_density_diffrn 2.077
_cod_depositor_comments
;
The following automatic conversions were performed:
'_symmetry_cell_setting' value 'Monoclinic' changed to 'monoclinic'
according to '/home/saulius/struct/CIF-dictionaries/cif_core.dic'
dictionary named 'cif_core.dic' version 2.4.1 from 2010-06-29.

Automatic conversion script
Id: cif_fix_enum 1527 2010-12-29 10:47:43Z saulius 
;
_cod_original_sg_symbol_H-M 'P 21/n'
_cod_database_code 2300028

loop_
_symmetry_equiv_pos_as_xyz
'x, y, z'
'-x+1/2, y+1/2, -z+1/2'
'-x, -y, -z'
'x-1/2, -y-1/2, z-1/2'

loop_
_atom_site_label
_atom_site_fract_x
_atom_site_fract_y
_atom_site_fract_z
_atom_site_U_iso_or_equiv
_atom_site_adp_type
_atom_site_calc_flag
_atom_site_refinement_flags
_atom_site_occupancy
_atom_site_disorder_assembly
_atom_site_disorder_group
_atom_site_type_symbol
C1 0.4317(2) -0.23561(16) 0.21320(15) 0.0133(4) Uani d . 1 . . C
H1 0.389(2) -0.2981(17) 0.1851(15) 0.014(5) Uiso d . 1 . . H
C3 0.6597(2) -0.11876(15) 0.22120(14) 0.0139(4) Uani d . 1 . . C
H3 0.750(2) -0.1159(14) 0.1947(15) 0.012(5) Uiso d . 1 . . H
C5 0.5863(2) -0.06174(15) 0.37475(15) 0.0145(4) Uani d . 1 . . C
H5 0.629(3) -0.0347(17) 0.4449(18) 0.021(6) Uiso d . 1 . . H
C7 0.5467(2) -0.01899(15) 0.19250(15) 0.0137(4) Uani d . 1 . . C
H7 0.580(2) 0.0341(16) 0.1534(16) 0.017(5) Uiso d . 1 . . H
C9 0.3168(2) -0.13679(15) 0.18290(15) 0.0138(4) Uani d . 1 . . C
H9 0.218(3) -0.1537(15) 0.1347(15) 0.011(5) Uiso d . 1 . . H
C11 0.4380(2) -0.13701(15) 0.36692(15) 0.0128(4) Uani d . 1 . . C
H11 0.413(3) -0.1419(16) 0.4292(16) 0.017(5) Uiso d . 1 . . H
N1 0.6476(2) -0.29880(13) 0.14577(13) 0.0187(4) Uani d . 1 . . N
N2 0.56883(19) -0.21303(12) 0.17848(12) 0.0144(4) Uani d . 1 . . N
N3 0.78692(19) -0.19912(13) 0.39526(13) 0.0168(4) Uani d . 1 . . N
N4 0.70805(19) -0.11377(12) 0.33725(12) 0.0138(3) Uani d . 1 . . N
N5 0.4507(2) 0.10364(12) 0.30450(13) 0.0155(4) Uani d . 1 . . N
N6 0.55269(19) 0.02294(12) 0.29645(12) 0.0126(3) Uani d . 1 . . N
N7 0.3132(2) -0.01169(13) 0.03827(12) 0.0176(4) Uani d . 1 . . N
N8 0.38946(19) -0.05407(13) 0.13608(12) 0.0148(4) Uani d . 1 . . N
N9 0.1505(2) -0.10646(13) 0.30242(14) 0.0185(4) Uani d . 1 . . N
N10 0.30240(19) -0.09690(13) 0.28396(12) 0.0135(3) Uani d . 1 . . N
N11 0.4182(2) -0.33230(13) 0.37287(13) 0.0173(4) Uani d . 1 . . N
N12 0.4731(2) -0.24137(12) 0.32882(12) 0.0134(3) Uani d . 1 . . N
O1 0.58986(19) -0.38730(11) 0.14617(13) 0.0297(4) Uani d . 1 . . O
O2 0.76277(18) -0.27567(12) 0.11731(11) 0.0229(3) Uani d . 1 . . O
O3 0.84850(18) -0.26291(11) 0.35006(11) 0.0226(3) Uani d . 1 . . O
O4 0.79001(18) -0.20093(12) 0.48790(11) 0.0240(3) Uani d . 1 . . O
O5 0.42133(17) 0.11261(11) 0.38900(10) 0.0196(3) Uani d . 1 . . O
O6 0.40305(17) 0.16120(10) 0.22807(11) 0.0188(3) Uani d . 1 . . O
O7 0.19062(19) -0.05483(12) -0.01069(11) 0.0287(4) Uani d . 1 . . O
O8 0.37638(18) 0.06450(11) 0.00893(11) 0.0207(3) Uani d . 1 . . O
O9 0.03745(17) -0.11666(11) 0.22556(12) 0.0230(3) Uani d . 1 . . O
O10 0.15030(19) -0.09702(12) 0.39345(12) 0.0289(4) Uani d . 1 . . O
O11 0.40164(19) -0.32067(11) 0.45951(11) 0.0245(4) Uani d . 1 . . O
O12 0.40215(17) -0.41404(11) 0.32126(11) 0.0214(3) Uani d . 1 . . O

loop_
_atom_site_aniso_label
_atom_site_aniso_U_11
_atom_site_aniso_U_22
_atom_site_aniso_U_33
_atom_site_aniso_U_12
_atom_site_aniso_U_13
_atom_site_aniso_U_23
C1 0.0137(10) 0.0142(10) 0.0118(10) -0.0014(8) 0.0035(8) -0.0018(8)
C3 0.0145(10) 0.0154(10) 0.0117(10) -0.0005(8) 0.0033(8) 0.0006(8)
C5 0.0166(10) 0.0158(10) 0.0106(10) -0.0005(8) 0.0031(8) -0.0004(8)
C7 0.0137(10) 0.0155(9) 0.0119(10) -0.0020(8) 0.0036(8) 0.0001(8)
C9 0.0124(10) 0.0160(9) 0.0125(10) -0.0005(8) 0.0026(8) -0.0003(8)
C11 0.0128(10) 0.0141(9) 0.0118(10) 0.0008(8) 0.0038(8) 0.0001(7)
N1 0.0208(9) 0.0190(9) 0.0163(9) 0.0055(8) 0.0053(7) -0.0015(7)
N2 0.0155(9) 0.0146(8) 0.0144(9) -0.0007(7) 0.0064(7) -0.0038(7)
N3 0.0134(8) 0.0200(9) 0.0154(9) 0.0014(7) 0.0018(7) 0.0017(7)
N4 0.0126(8) 0.0153(8) 0.0133(8) 0.0022(7) 0.0034(7) 0.0012(7)
N5 0.0146(8) 0.0149(8) 0.0173(9) -0.0033(7) 0.0047(7) -0.0017(7)
N6 0.0147(8) 0.0104(8) 0.0131(8) 0.0012(7) 0.0049(7) -0.0003(6)
N7 0.0200(10) 0.0205(9) 0.0122(9) 0.0061(8) 0.0044(7) 0.0000(7)
N8 0.0139(9) 0.0189(8) 0.0098(8) -0.0007(7) 0.0004(7) 0.0035(7)
N9 0.0177(9) 0.0155(9) 0.0246(10) 0.0010(7) 0.0099(8) 0.0040(7)
N10 0.0111(8) 0.0175(8) 0.0129(8) 0.0015(7) 0.0050(6) 0.0016(6)
N11 0.0155(9) 0.0163(8) 0.0203(9) -0.0010(7) 0.0056(7) 0.0027(7)
N12 0.0166(9) 0.0113(8) 0.0134(8) -0.0007(7) 0.0062(7) 0.0002(6)
O1 0.0284(9) 0.0158(8) 0.0488(10) -0.0013(7) 0.0173(8) -0.0065(7)
O2 0.0207(8) 0.0287(8) 0.0232(8) 0.0055(7) 0.0128(7) 0.0013(6)
O3 0.0225(8) 0.0243(8) 0.0231(8) 0.0094(7) 0.0097(6) 0.0022(6)
O4 0.0289(9) 0.0294(8) 0.0120(7) 0.0057(7) 0.0033(6) 0.0040(6)
O5 0.0228(8) 0.0232(8) 0.0155(7) 0.0008(6) 0.0096(6) -0.0044(6)
O6 0.0192(8) 0.0162(7) 0.0212(8) 0.0005(6) 0.0062(6) 0.0040(6)
O7 0.0254(9) 0.0324(9) 0.0201(8) -0.0034(7) -0.0068(7) -0.0009(7)
O8 0.0254(8) 0.0215(8) 0.0171(8) 0.0040(7) 0.0088(6) 0.0074(6)
O9 0.0132(7) 0.0222(8) 0.0330(9) -0.0019(6) 0.0057(7) 0.0036(7)
O10 0.0272(9) 0.0410(10) 0.0247(9) 0.0053(8) 0.0175(7) 0.0025(7)
O11 0.0341(9) 0.0233(8) 0.0209(8) -0.0003(7) 0.0158(7) 0.0035(6)
O12 0.0227(8) 0.0138(7) 0.0256(8) -0.0020(6) 0.0038(6) -0.0028(6)

loop_
_geom_bond_atom_site_label_1
_geom_bond_atom_site_label_2
_geom_bond_site_symmetry_2
_geom_bond_distance
_geom_bond_publ_flag
C1 N2 . 1.438(2) ?
C1 N12 . 1.477(2) ?
C1 C9 . 1.574(3) ?
C1 H1 . 0.90(2) ?
C3 N2 . 1.446(2) ?
C3 N4 . 1.480(2) ?
C3 C7 . 1.573(3) ?
C3 H3 . 0.96(2) ?
C5 N6 . 1.455(2) ?
C5 N4 . 1.458(2) ?
C5 C11 . 1.587(3) ?
C5 H5 . 0.96(2) ?
C7 N8 . 1.441(2) ?
C7 N6 . 1.465(2) ?
C7 H7 . 0.94(2) ?
C9 N8 . 1.447(2) ?
C9 N10 . 1.472(2) ?
C9 H9 . 0.94(2) ?
C11 N10 . 1.463(2) ?
C11 N12 . 1.464(2) ?
C11 H11 . 0.92(2) ?
N1 O2 . 1.214(2) ?
N1 O1 . 1.218(2) ?
N1 N2 . 1.411(2) ?
N3 O3 . 1.215(2) ?
N3 O4 . 1.225(2) ?
N3 N4 . 1.381(2) ?
N5 O6 . 1.218(2) ?
N5 O5 . 1.228(2) ?
N5 N6 . 1.375(2) ?
N7 O7 . 1.215(2) ?
N7 O8 . 1.222(2) ?
N7 N8 . 1.387(2) ?
N9 O9 . 1.212(2) ?
N9 O10 . 1.217(2) ?
N9 N10 . 1.431(2) ?
N11 O11 . 1.211(2) ?
N11 O12 . 1.216(2) ?
N11 N12 . 1.425(2) ?

loop_
_cod_related_entry_id
_cod_related_entry_database
_cod_related_entry_code
1 ChemSpider 8064994
